data_7717263
loop_
_publ_author_name
'Thakur, Sahil'
'Rohilla, Jyoti'
'Sharma, Sahil'
'Singh, Raghubir'
'Kamboj, Raman'
'Kaur, Varinder'

_publ_section_title
;
 Photosensitizing CNTs by organotin(IV) compounds: generation of reactive
 oxygen species and degradation of amoxicillin.
;
_journal_issue 45
_journal_name_full 'Dalton transactions (Cambridge, England : 2003)'
_journal_page_first 18283
_journal_page_last 18295
_journal_paper_doi 10.1039/d4dt02490g
_journal_volume 53
_journal_year 2024
_chemical_formula_moiety 'C17 H16 Br2 N2 O3'
_chemical_formula_sum 'C17 H16 Br2 N2 O3'
_chemical_formula_weight 456.14
_chemical_name_systematic SAL-DP
_space_group_crystal_system orthorhombic
_space_group_IT_number 29
_space_group_name_Hall 'P 2c -2ac'
_space_group_name_H-M_alt 'P c a 21'
_atom_sites_solution_hydrogens geom
_atom_sites_solution_primary dual
_audit_creation_date 2024-04-21
_audit_creation_method
;
Olex2 1.5
(compiled 2021.11.16 svn.ra9532c28 for OlexSys, GUI svn.r6427)
;
_audit_update_record
;
2024-04-23 deposited with the CCDC.	2024-10-18 downloaded from the CCDC.
;
_cell_angle_alpha 90
_cell_angle_beta 90
_cell_angle_gamma 90
_cell_formula_units_Z 4
_cell_length_a 8.4537(6)
_cell_length_b 6.1367(3)
_cell_length_c 33.002(2)
_cell_measurement_reflns_used 4353
_cell_measurement_temperature 298
_cell_measurement_theta_max 20.7720
_cell_measurement_theta_min 3.5290
_cell_volume 1712.07(18)
_computing_cell_refinement 'CrysAlisPro 1.171.39.33c (Rigaku OD, 2017)'
_computing_data_collection 'CrysAlisPro 1.171.39.33c (Rigaku OD, 2017)'
_computing_data_reduction 'CrysAlisPro 1.171.39.33c (Rigaku OD, 2017)'
_computing_molecular_graphics 'Olex2 1.5 (Dolomanov et al., 2009)'
_computing_publication_material 'Olex2 1.5 (Dolomanov et al., 2009)'
_computing_structure_refinement 'SHELXL 2018/3 (Sheldrick, 2015)'
_computing_structure_solution 'SHELXT 2018/2 (Sheldrick, 2018)'
_diffrn_ambient_temperature 298
_diffrn_detector 'CCD plate'
_diffrn_detector_type HyPix3000
_diffrn_measured_fraction_theta_full 0.999
_diffrn_measured_fraction_theta_max 0.999
_diffrn_measurement_details
;
List of Runs (angles in degrees, time in seconds):

  # Type    Start    End  Width  t~exp~   \w     \q     \k     \f   Frames
#--------------------------------------------------------------------------
  1  \w    -54.00 -29.00   0.50   10.21    --   -9.95 124.00 113.00   50
  2  \w    -71.00 -43.00   0.50   10.21    --   -9.95 148.00 -82.00   56
  3  \w     20.00  46.00   0.50   10.21    --   10.22-148.00-130.00   52
  4  \w      6.00  31.00   0.50   10.21    --   10.22-124.00  34.00   50
  5  \w    -12.00  60.00   0.50   10.21    --   -9.95  19.00   0.00  144
  6  \w    -58.00 -33.00   0.50   10.21    --   -9.95 125.00 150.00   50
  7  \w    -19.00  60.00   0.50   10.21    --   -9.95  19.00 -90.00  158
  8  \w    -57.00  -6.00   0.50   10.21    --   -9.95 125.00-150.00  102
  9  \w    -34.00  -9.00   0.50   10.21    --   10.22 129.00 101.46   50
 10  \w    -38.00  24.00   0.50   10.21    --   10.22 -38.00   0.00  124
 11  \w    -35.00   1.00   0.50   10.21    --   10.22 121.00 -92.24   72
 12  \w    -54.00  16.50   0.50   10.21    --   10.22 -38.00  90.00  141
;
_diffrn_measurement_device 'four-circle diffractometer'
_diffrn_measurement_device_type 'SuperNova, Single source at offset/far, HyPix3000'
_diffrn_measurement_method '\w scans'
_diffrn_orient_matrix_type 'CrysAlisPro convention (1999,Acta A55,543-557)'
_diffrn_orient_matrix_UB_11 0.0495540000
_diffrn_orient_matrix_UB_12 0.0722049000
_diffrn_orient_matrix_UB_13 0.0058857000
_diffrn_orient_matrix_UB_21 -0.0036291000
_diffrn_orient_matrix_UB_22 -0.0241981000
_diffrn_orient_matrix_UB_23 0.0205823000
_diffrn_orient_matrix_UB_31 0.1043364000
_diffrn_orient_matrix_UB_32 -0.0352346000
_diffrn_orient_matrix_UB_33 -0.0020537000
_diffrn_radiation_monochromator mirror
_diffrn_radiation_probe x-ray
_diffrn_radiation_type 'Mo K\a'
_diffrn_radiation_wavelength 0.71073
_diffrn_reflns_av_R_equivalents 0.0624
_diffrn_reflns_av_unetI/netI 0.0670
_diffrn_reflns_Laue_measured_fraction_full 0.999
_diffrn_reflns_Laue_measured_fraction_max 0.999
_diffrn_reflns_limit_h_max 9
_diffrn_reflns_limit_h_min -10
_diffrn_reflns_limit_k_max 7
_diffrn_reflns_limit_k_min -7
_diffrn_reflns_limit_l_max 39
_diffrn_reflns_limit_l_min -39
_diffrn_reflns_number 13973
_diffrn_reflns_point_group_measured_fraction_full 0.991
_diffrn_reflns_point_group_measured_fraction_max 0.990
_diffrn_reflns_theta_full 25.051
_diffrn_reflns_theta_max 25.051
_diffrn_reflns_theta_min 3.320
_diffrn_source 'micro-focus sealed X-ray tube'
_diffrn_source_type 'SuperNova (Mo) X-ray Source'
_exptl_absorpt_coefficient_mu 4.753
_exptl_absorpt_correction_T_max 1.00000
_exptl_absorpt_correction_T_min 0.38471
_exptl_absorpt_correction_type multi-scan
_exptl_absorpt_process_details
;
CrysAlisPro 1.171.39.33c (Rigaku Oxford Diffraction, 2017)
Empirical absorption correction using spherical harmonics,
 implemented in SCALE3 ABSPACK scaling algorithm.
;
_exptl_crystal_colour 'clear yellowish yellow'
_exptl_crystal_colour_lustre clear
_exptl_crystal_colour_modifier yellowish
_exptl_crystal_colour_primary yellow
_exptl_crystal_density_diffrn 1.770
_exptl_crystal_description needle
_exptl_crystal_F_000 904
_exptl_crystal_size_max 0.14
_exptl_crystal_size_mid 0.08
_exptl_crystal_size_min 0.04
_refine_diff_density_max 0.285
_refine_diff_density_min -0.285
_refine_diff_density_rms 0.072
_refine_ls_abs_structure_details
;
 Flack x determined using 764 quotients [(I+)-(I-)]/[(I+)+(I-)]
 (Parsons, Flack and Wagner, Acta Cryst. B69 (2013) 249-259).
;
_refine_ls_abs_structure_Flack 0.479(9)
_refine_ls_extinction_method none
_refine_ls_goodness_of_fit_ref 1.015
_refine_ls_hydrogen_treatment constr
_refine_ls_matrix_type full
_refine_ls_number_parameters 219
_refine_ls_number_reflns 3007
_refine_ls_number_restraints 1
_refine_ls_restrained_S_all 1.015
_refine_ls_R_factor_all 0.0873
_refine_ls_R_factor_gt 0.0507
_refine_ls_shift/su_max 0.000
_refine_ls_shift/su_mean 0.000
_refine_ls_structure_factor_coef Fsqd
_refine_ls_weighting_details 'w=1/[\s^2^(Fo^2^)+(0.0480P)^2^+2.1017P] where P=(Fo^2^+2Fc^2^)/3'
_refine_ls_weighting_scheme calc
_refine_ls_wR_factor_gt 0.1017
_refine_ls_wR_factor_ref 0.1134
_reflns_Friedel_coverage 0.944
_reflns_Friedel_fraction_full 0.982
_reflns_Friedel_fraction_max 0.981
_reflns_number_gt 2087
_reflns_number_total 3007
_reflns_threshold_expression 'I > 2\s(I)'
_cod_data_source_file d4dt02490g2.cif
_cod_data_source_block vk-sal-dp
_cod_depositor_comments 'Adding full bibliography for 7717261--7717264.cif.'
_cod_original_cell_volume 1712.09(18)
_cod_database_code 7717263
_shelx_shelxl_version_number 2018/3
_chemical_oxdiff_formula 'C H N O Br'
_shelx_space_group_comment
;
The symmetry employed for this shelxl refinement is uniquely defined
by the following loop, which should always be used as a source of
symmetry information in preference to the above space-group names.
They are only intended as comments.
;
_shelx_estimated_absorpt_t_max 0.833
_shelx_estimated_absorpt_t_min 0.556
_olex2_refinement_description
;
1. Fixed Uiso
 At 1.2 times of:
  All C(H) groups, All C(H,H) groups
 At 1.5 times of:
  All O(H) groups
2.a Ternary CH refined with riding coordinates:
 C1(H1A)
2.b Secondary CH2 refined with riding coordinates:
 C2(H2A,H2B), C10(H10A,H10B)
2.c Aromatic/amide H refined with riding coordinates:
 C3(H3A), C17(H17), C7(H7), C15(H15), C9(H9), C6(H6), C11(H11), C14(H14)
2.d Tetrahedral OH refined with riding coordinates:
 O1(H1)
2.e Idealised tetrahedral OH refined as rotating group:
 O2(H2), O3(H3)
;
_olex2_submission_special_instructions 'No special instructions were received'
_oxdiff_exptl_absorpt_empirical_details
;
Empirical correction (ABSPACK) includes:
- Absorption correction using spherical harmonics
- Frame scaling
;
_oxdiff_exptl_absorpt_empirical_full_max 2.122
_oxdiff_exptl_absorpt_empirical_full_min 0.647

loop_
_space_group_symop_operation_xyz
'x, y, z'
'-x, -y, z+1/2'
'x+1/2, -y, z'
'-x+1/2, y, z+1/2'

loop_
_atom_site_label
_atom_site_type_symbol
_atom_site_fract_x
_atom_site_fract_y
_atom_site_fract_z
_atom_site_U_iso_or_equiv
_atom_site_adp_type
_atom_site_occupancy
_atom_site_site_symmetry_order
_atom_site_calc_flag
_atom_site_refinement_flags_posn
_atom_site_refinement_flags_adp
_atom_site_refinement_flags_occupancy
_atom_site_disorder_assembly
_atom_site_disorder_group
Br1 Br 0.20110(15) 0.4525(2) 0.27372(4) 0.0640(4) Uani 1 1 d . . . . .
Br2 Br 1.01433(16) 1.07294(19) 0.72626(4) 0.0675(4) Uani 1 1 d . . . . .
O2 O 0.3585(9) 0.7853(13) 0.4804(3) 0.055(2) Uani 1 1 d . . . . .
H2 H 0.383321 0.877593 0.463624 0.082 Uiso 1 1 calc R U . . .
O1 O 0.4604(10) 0.1013(12) 0.4298(3) 0.054(2) Uani 1 1 d . . . . .
H1 H 0.387831 0.070987 0.445293 0.081 Uiso 1 1 calc R U . . .
O3 O 0.8308(11) 0.4802(14) 0.5894(3) 0.061(2) Uani 1 1 d . . . . .
H3 H 0.762710 0.537390 0.575283 0.092 Uiso 1 1 calc R U . . .
N2 N 0.6616(10) 0.7986(15) 0.5607(3) 0.046(2) Uani 1 1 d . . . . .
N1 N 0.5737(11) 0.4863(15) 0.4443(3) 0.045(2) Uani 1 1 d . . . . .
C3 C 0.7024(14) 0.9108(18) 0.5913(4) 0.042(3) Uani 1 1 d . . . . .
H3A H 0.661616 1.050709 0.594263 0.051 Uiso 1 1 calc R U . . .
C4 C 0.8091(12) 0.8293(17) 0.6216(3) 0.037(3) Uani 1 1 d . . . . .
C17 C 0.3780(14) 0.4660(17) 0.3461(3) 0.043(3) Uani 1 1 d . . . . .
H17 H 0.402848 0.605985 0.337321 0.052 Uiso 1 1 calc R U . . .
C7 C 1.0142(13) 0.6790(17) 0.6812(4) 0.046(3) Uani 1 1 d . . . . .
H7 H 1.082025 0.628177 0.701274 0.055 Uiso 1 1 calc R U . . .
C15 C 0.2466(15) 0.128(2) 0.3348(4) 0.053(3) Uani 1 1 d . . . . .
H15 H 0.183342 0.040395 0.318578 0.063 Uiso 1 1 calc R U . . .
C9 C 0.8522(14) 0.9628(19) 0.6541(3) 0.042(3) Uani 1 1 d . . . . .
H9 H 0.811516 1.103185 0.655920 0.051 Uiso 1 1 calc R U . . .
C6 C 0.9741(15) 0.5463(19) 0.6497(4) 0.048(4) Uani 1 1 d . . . . .
H6 H 1.017117 0.407040 0.648204 0.057 Uiso 1 1 calc R U . . .
C12 C 0.4386(13) 0.3915(17) 0.3829(4) 0.039(3) Uani 1 1 d . . . . .
C8 C 0.9552(14) 0.8870(19) 0.6834(4) 0.047(3) Uani 1 1 d . . . . .
C16 C 0.2842(13) 0.3390(18) 0.3229(3) 0.043(3) Uani 1 1 d . . . . .
C5 C 0.8701(13) 0.6153(18) 0.6197(3) 0.041(3) Uani 1 1 d . . . . .
C2 C 0.5535(15) 0.8903(19) 0.5311(4) 0.049(3) Uani 1 1 d . . . . .
H2A H 0.606863 1.004848 0.516149 0.059 Uiso 1 1 calc R U . . .
H2B H 0.463985 0.954851 0.545040 0.059 Uiso 1 1 calc R U . . .
C1 C 0.4936(13) 0.7156(19) 0.5012(3) 0.046(3) Uani 1 1 d . . . . .
H1A H 0.463983 0.587057 0.517107 0.055 Uiso 1 1 calc R U . . .
C11 C 0.5197(14) 0.5375(18) 0.4090(4) 0.039(3) Uani 1 1 d . . . . .
H11 H 0.535018 0.679597 0.400061 0.047 Uiso 1 1 calc R U . . .
C13 C 0.4035(13) 0.1762(17) 0.3967(3) 0.040(3) Uani 1 1 d . . . . .
C10 C 0.6266(13) 0.6495(19) 0.4733(3) 0.044(3) Uani 1 1 d . . . . .
H10A H 0.665078 0.776545 0.458888 0.053 Uiso 1 1 calc R U . . .
H10B H 0.713303 0.590987 0.489218 0.053 Uiso 1 1 calc R U . . .
C14 C 0.3046(15) 0.0524(18) 0.3710(4) 0.050(3) Uani 1 1 d . . . . .
H14 H 0.277322 -0.087882 0.379019 0.060 Uiso 1 1 calc R U . . .

loop_
_atom_site_aniso_label
_atom_site_aniso_U_11
_atom_site_aniso_U_22
_atom_site_aniso_U_33
_atom_site_aniso_U_23
_atom_site_aniso_U_13
_atom_site_aniso_U_12
Br1 0.0642(8) 0.0875(9) 0.0403(7) -0.0003(9) -0.0044(7) 0.0117(7)
Br2 0.0833(9) 0.0645(8) 0.0547(8) -0.0152(8) -0.0169(7) -0.0093(7)
O2 0.047(5) 0.058(6) 0.059(6) 0.010(4) -0.007(4) 0.004(4)
O1 0.061(6) 0.041(5) 0.059(6) 0.015(4) 0.001(4) 0.002(4)
O3 0.074(7) 0.053(5) 0.057(6) -0.016(5) -0.009(5) 0.016(4)
N2 0.041(6) 0.060(6) 0.039(6) 0.000(5) -0.006(4) 0.001(5)
N1 0.044(6) 0.046(6) 0.045(6) -0.004(5) -0.004(5) 0.004(5)
C3 0.041(7) 0.044(7) 0.042(8) -0.003(6) 0.006(6) -0.004(6)
C4 0.038(7) 0.038(7) 0.034(6) 0.004(5) 0.003(5) -0.003(5)
C17 0.058(8) 0.031(6) 0.041(7) 0.002(5) 0.012(6) 0.011(6)
C7 0.046(8) 0.039(7) 0.052(8) 0.006(6) 0.000(6) 0.000(6)
C15 0.051(8) 0.054(8) 0.053(9) -0.007(6) 0.000(6) -0.002(6)
C9 0.044(7) 0.045(7) 0.039(7) -0.002(6) 0.002(5) -0.001(5)
C6 0.051(9) 0.044(8) 0.048(9) 0.001(6) -0.002(6) 0.001(6)
C12 0.038(7) 0.032(6) 0.047(7) 0.004(5) 0.002(5) 0.003(5)
C8 0.048(8) 0.053(8) 0.041(7) -0.007(6) -0.003(6) -0.013(6)
C16 0.048(7) 0.047(7) 0.033(6) -0.011(6) 0.000(6) 0.004(6)
C5 0.045(7) 0.041(7) 0.037(7) -0.009(6) 0.009(6) -0.006(6)
C2 0.044(8) 0.054(8) 0.049(8) -0.010(6) 0.004(6) 0.007(6)
C1 0.045(7) 0.049(7) 0.044(7) -0.001(6) -0.007(6) 0.010(6)
C11 0.038(8) 0.038(7) 0.041(8) -0.002(5) -0.005(6) 0.006(5)
C13 0.041(7) 0.033(7) 0.047(8) 0.001(6) 0.005(6) 0.008(6)
C10 0.043(7) 0.044(7) 0.046(8) 0.002(6) -0.007(6) 0.001(6)
C14 0.048(8) 0.031(7) 0.070(10) -0.006(6) 0.004(7) 0.008(6)

loop_
_atom_type_symbol
_atom_type_description
_atom_type_scat_dispersion_real
_atom_type_scat_dispersion_imag
_atom_type_scat_source
C C 0.0033 0.0016 'International Tables Vol C Tables 4.2.6.8 and 6.1.1.4'
H H 0.0000 0.0000 'International Tables Vol C Tables 4.2.6.8 and 6.1.1.4'
Br Br -0.2901 2.4595 'International Tables Vol C Tables 4.2.6.8 and 6.1.1.4'
N N 0.0061 0.0033 'International Tables Vol C Tables 4.2.6.8 and 6.1.1.4'
O O 0.0106 0.0060 'International Tables Vol C Tables 4.2.6.8 and 6.1.1.4'

loop_
_geom_angle_atom_site_label_1
_geom_angle_atom_site_label_2
_geom_angle_atom_site_label_3
_geom_angle
_geom_angle_site_symmetry_1
_geom_angle_site_symmetry_3
_geom_angle_publ_flag
C1 O2 H2 109.5 . . ?
C13 O1 H1 109.5 . . ?
C5 O3 H3 109.5 . . ?
C3 N2 C2 119.7(10) . . ?
C11 N1 C10 122.3(10) . . ?
N2 C3 H3A 118.8 . . ?
N2 C3 C4 122.3(11) . . ?
C4 C3 H3A 118.8 . . ?
C9 C4 C3 119.5(10) . . ?
C9 C4 C5 119.0(10) . . ?
C5 C4 C3 121.5(10) . . ?
C12 C17 H17 119.3 . . ?
C16 C17 H17 119.3 . . ?
C16 C17 C12 121.3(11) . . ?
C6 C7 H7 119.8 . . ?
C6 C7 C8 120.4(12) . . ?
C8 C7 H7 119.8 . . ?
C16 C15 H15 120.6 . . ?
C14 C15 H15 120.6 . . ?
C14 C15 C16 118.8(11) . . ?
C4 C9 H9 119.8 . . ?
C8 C9 C4 120.3(11) . . ?
C8 C9 H9 119.8 . . ?
C7 C6 H6 119.4 . . ?
C7 C6 C5 121.3(11) . . ?
C5 C6 H6 119.4 . . ?
C17 C12 C11 119.9(10) . . ?
C17 C12 C13 120.2(11) . . ?
C11 C12 C13 119.5(11) . . ?
C7 C8 Br2 120.5(9) . . ?
C7 C8 C9 120.2(11) . . ?
C9 C8 Br2 119.3(9) . . ?
C17 C16 Br1 119.3(9) . . ?
C17 C16 C15 120.8(11) . . ?
C15 C16 Br1 119.9(9) . . ?
O3 C5 C4 121.3(10) . . ?
O3 C5 C6 119.9(11) . . ?
C6 C5 C4 118.8(10) . . ?
N2 C2 H2A 109.3 . . ?
N2 C2 H2B 109.3 . . ?
N2 C2 C1 111.6(9) . . ?
H2A C2 H2B 108.0 . . ?
C1 C2 H2A 109.3 . . ?
C1 C2 H2B 109.3 . . ?
O2 C1 C2 111.7(9) . . ?
O2 C1 H1A 107.5 . . ?
O2 C1 C10 113.1(10) . . ?
C2 C1 H1A 107.5 . . ?
C10 C1 C2 109.4(10) . . ?
C10 C1 H1A 107.5 . . ?
N1 C11 C12 124.4(10) . . ?
N1 C11 H11 117.8 . . ?
C12 C11 H11 117.8 . . ?
O1 C13 C12 121.7(10) . . ?
O1 C13 C14 122.8(10) . . ?
C14 C13 C12 115.5(11) . . ?
N1 C10 C1 110.9(9) . . ?
N1 C10 H10A 109.5 . . ?
N1 C10 H10B 109.5 . . ?
C1 C10 H10A 109.5 . . ?
C1 C10 H10B 109.5 . . ?
H10A C10 H10B 108.0 . . ?
C15 C14 C13 123.4(11) . . ?
C15 C14 H14 118.3 . . ?
C13 C14 H14 118.3 . . ?

loop_
_geom_bond_atom_site_label_1
_geom_bond_atom_site_label_2
_geom_bond_distance
_geom_bond_site_symmetry_2
_geom_bond_publ_flag
Br1 C16 1.900(11) . ?
Br2 C8 1.884(11) . ?
O2 H2 0.8200 . ?
O2 C1 1.399(12) . ?
O1 H1 0.8200 . ?
O1 C13 1.280(12) . ?
O3 H3 0.8200 . ?
O3 C5 1.339(13) . ?
N2 C3 1.272(13) . ?
N2 C2 1.451(14) . ?
N1 C11 1.290(14) . ?
N1 C10 1.456(14) . ?
C3 H3A 0.9300 . ?
C3 C4 1.436(15) . ?
C4 C9 1.397(15) . ?
C4 C5 1.412(15) . ?
C17 H17 0.9300 . ?
C17 C12 1.397(15) . ?
C17 C16 1.350(15) . ?
C7 H7 0.9300 . ?
C7 C6 1.364(17) . ?
C7 C8 1.373(16) . ?
C15 H15 0.9300 . ?
C15 C16 1.387(16) . ?
C15 C14 1.372(17) . ?
C9 H9 0.9300 . ?
C9 C8 1.384(16) . ?
C6 H6 0.9300 . ?
C6 C5 1.390(16) . ?
C12 C11 1.419(17) . ?
C12 C13 1.428(15) . ?
C2 H2A 0.9700 . ?
C2 H2B 0.9700 . ?
C2 C1 1.543(16) . ?
C1 H1A 0.9800 . ?
C1 C10 1.509(15) . ?
C11 H11 0.9300 . ?
C13 C14 1.412(16) . ?
C10 H10A 0.9700 . ?
C10 H10B 0.9700 . ?
C14 H14 0.9300 . ?

loop_
_geom_torsion_atom_site_label_1
_geom_torsion_atom_site_label_2
_geom_torsion_atom_site_label_3
_geom_torsion_atom_site_label_4
_geom_torsion
_geom_torsion_site_symmetry_1
_geom_torsion_site_symmetry_2
_geom_torsion_site_symmetry_3
_geom_torsion_site_symmetry_4
_geom_torsion_publ_flag
O2 C1 C10 N1 -54.2(13) . . . . ?
O1 C13 C14 C15 -178.0(12) . . . . ?
N2 C3 C4 C9 178.5(11) . . . . ?
N2 C3 C4 C5 -2.5(16) . . . . ?
N2 C2 C1 O2 163.1(10) . . . . ?
N2 C2 C1 C10 -71.0(12) . . . . ?
C3 N2 C2 C1 -168.8(10) . . . . ?
C3 C4 C9 C8 -179.9(10) . . . . ?
C3 C4 C5 O3 0.2(16) . . . . ?
C3 C4 C5 C6 179.4(11) . . . . ?
C4 C9 C8 Br2 178.7(8) . . . . ?
C4 C9 C8 C7 -0.8(17) . . . . ?
C17 C12 C11 N1 176.9(11) . . . . ?
C17 C12 C13 O1 178.2(10) . . . . ?
C17 C12 C13 C14 -0.8(15) . . . . ?
C7 C6 C5 O3 -178.9(11) . . . . ?
C7 C6 C5 C4 1.8(17) . . . . ?
C9 C4 C5 O3 179.1(10) . . . . ?
C9 C4 C5 C6 -1.6(15) . . . . ?
C6 C7 C8 Br2 -178.5(9) . . . . ?
C6 C7 C8 C9 1.1(18) . . . . ?
C12 C17 C16 Br1 178.4(8) . . . . ?
C12 C17 C16 C15 -0.9(17) . . . . ?
C12 C13 C14 C15 1.1(17) . . . . ?
C8 C7 C6 C5 -1.6(18) . . . . ?
C16 C17 C12 C11 -171.9(11) . . . . ?
C16 C17 C12 C13 0.8(16) . . . . ?
C16 C15 C14 C13 -1.2(18) . . . . ?
C5 C4 C9 C8 1.1(16) . . . . ?
C2 N2 C3 C4 -179.9(10) . . . . ?
C2 C1 C10 N1 -179.3(9) . . . . ?
C11 N1 C10 C1 92.2(13) . . . . ?
C11 C12 C13 O1 -9.0(16) . . . . ?
C11 C12 C13 C14 171.9(10) . . . . ?
C13 C12 C11 N1 4.1(18) . . . . ?
C10 N1 C11 C12 -167.0(10) . . . . ?
C14 C15 C16 Br1 -178.2(9) . . . . ?
C14 C15 C16 C17 1.0(17) . . . . ?
